data_7713494
loop_
_publ_author_name
'Kikuchi, Kazuma'
'Imoto, Hiroaki'
'Naka, Kensuke'

_publ_section_title
;
 Robust and highly emissive copper(I) halide 1D-coordination polymers with
 triphenylarsine and a series of bridging N-heteroaromatic co-ligands
;
_journal_name_full 'Dalton Transactions'
_journal_paper_doi 10.1039/D3DT00784G
_journal_year 2023
_chemical_formula_moiety 'C20 H17 As Br Cu N, C2 H3 N'
_chemical_formula_sum 'C22 H20 As Br Cu N2'
_chemical_formula_weight 530.77
_space_group_crystal_system monoclinic
_space_group_IT_number 14
_space_group_name_Hall '-P 2yn'
_space_group_name_H-M_alt 'P 1 21/n 1'
_atom_sites_solution_hydrogens geom
_atom_sites_solution_primary dual
_audit_creation_date 2023-04-25
_audit_creation_method
;
Olex2 1.5-ac5-024
(compiled 2022.04.12 svn.rca3783a0 for Rigaku Oxford Diffraction, GUI svn.r6498)
;
_audit_update_record
;
2023-05-31 deposited with the CCDC.	2023-07-18 downloaded from the CCDC.
;
_cell_angle_alpha 90
_cell_angle_beta 92.920(5)
_cell_angle_gamma 90
_cell_formula_units_Z 4
_cell_length_a 9.0134(5)
_cell_length_b 17.7872(10)
_cell_length_c 13.5846(7)
_cell_measurement_reflns_used 2315
_cell_measurement_temperature 298.15
_cell_measurement_theta_max 25.2480
_cell_measurement_theta_min 2.7310
_cell_volume 2175.1(2)
_computing_cell_refinement 'CrysAlisPro 1.171.42.84a (Rigaku OD, 2023)'
_computing_data_collection 'CrysAlisPro 1.171.42.84a (Rigaku OD, 2023)'
_computing_data_reduction 'CrysAlisPro 1.171.42.84a (Rigaku OD, 2023)'
_computing_molecular_graphics 'Olex2 1.5-ac5-024 (Dolomanov et al., 2009)'
_computing_publication_material 'Olex2 1.5-ac5-024 (Dolomanov et al., 2009)'
_computing_structure_refinement 'SHELXL 2018/3 (Sheldrick, 2015)'
_computing_structure_solution 'SHELXT  (Sheldrick, 2015)'
_diffrn_ambient_temperature 298.15
_diffrn_detector 'CCD plate'
_diffrn_measured_fraction_theta_full 0.998
_diffrn_measured_fraction_theta_max 0.887
_diffrn_measurement_details
;
List of Runs (angles in degrees, time in seconds):

  # Type    Start    End  Width  t~exp~   \w     \q     \k     \f   Frames
#--------------------------------------------------------------------------
  1  \w    -69.00 115.00   0.10    7.50    --   30.00  54.00   0.00 1840
  2  \w    -38.00  -8.00   0.10    7.50    --   30.00  54.00 150.00  300
;
_diffrn_measurement_device 'two-circle diffractometer'
_diffrn_measurement_device_type 'XtaLAB Mini (JP)'
_diffrn_measurement_method '\w scans'
_diffrn_orient_matrix_type 'CrysAlisPro convention (1999,Acta A55,543-557)'
_diffrn_orient_matrix_UB_11 -0.0660615000
_diffrn_orient_matrix_UB_12 -0.0204461000
_diffrn_orient_matrix_UB_13 0.0074702000
_diffrn_orient_matrix_UB_21 -0.0208289000
_diffrn_orient_matrix_UB_22 0.0272825000
_diffrn_orient_matrix_UB_23 0.0348428000
_diffrn_orient_matrix_UB_31 -0.0375168000
_diffrn_orient_matrix_UB_32 0.0207151000
_diffrn_orient_matrix_UB_33 -0.0382512000
_diffrn_radiation_monochromator graphite
_diffrn_radiation_probe x-ray
_diffrn_radiation_type 'Mo K\a'
_diffrn_radiation_wavelength 0.71073
_diffrn_reflns_av_R_equivalents 0.0257
_diffrn_reflns_av_unetI/netI 0.0639
_diffrn_reflns_Laue_measured_fraction_full 0.998
_diffrn_reflns_Laue_measured_fraction_max 0.887
_diffrn_reflns_limit_h_max 12
_diffrn_reflns_limit_h_min -3
_diffrn_reflns_limit_k_max 20
_diffrn_reflns_limit_k_min -26
_diffrn_reflns_limit_l_max 20
_diffrn_reflns_limit_l_min -20
_diffrn_reflns_number 11402
_diffrn_reflns_point_group_measured_fraction_full 0.998
_diffrn_reflns_point_group_measured_fraction_max 0.887
_diffrn_reflns_theta_full 25.242
_diffrn_reflns_theta_max 32.689
_diffrn_reflns_theta_min 2.651
_diffrn_source 'fine-focus sealed X-ray tube'
_diffrn_source_type 'Rigaku (Mo) X-ray Source'
_exptl_absorpt_coefficient_mu 4.359
_exptl_absorpt_correction_T_max 1.00000
_exptl_absorpt_correction_T_min 0.55094
_exptl_absorpt_correction_type multi-scan
_exptl_absorpt_process_details
;
CrysAlisPro 1.171.42.84a (Rigaku Oxford Diffraction, 2023)
Empirical absorption correction using spherical harmonics,
implemented in SCALE3 ABSPACK scaling algorithm.
;
_exptl_crystal_colour orange
_exptl_crystal_colour_primary orange
_exptl_crystal_density_diffrn 1.621
_exptl_crystal_description plate
_exptl_crystal_F_000 1052
_exptl_crystal_size_max 0.331
_exptl_crystal_size_mid 0.235
_exptl_crystal_size_min 0.14
_refine_diff_density_max 0.830
_refine_diff_density_min -0.601
_refine_diff_density_rms 0.100
_refine_ls_extinction_method none
_refine_ls_goodness_of_fit_ref 1.013
_refine_ls_hydrogen_treatment constr
_refine_ls_matrix_type full
_refine_ls_number_parameters 274
_refine_ls_number_reflns 7098
_refine_ls_number_restraints 45
_refine_ls_restrained_S_all 1.011
_refine_ls_R_factor_all 0.1376
_refine_ls_R_factor_gt 0.0551
_refine_ls_shift/su_max 0.001
_refine_ls_shift/su_mean 0.000
_refine_ls_structure_factor_coef Fsqd
_refine_ls_weighting_details 'w=1/[\s^2^(Fo^2^)+(0.0581P)^2^+2.1217P] where P=(Fo^2^+2Fc^2^)/3'
_refine_ls_weighting_scheme calc
_refine_ls_wR_factor_gt 0.1292
_refine_ls_wR_factor_ref 0.1631
_reflns_Friedel_coverage 0.000
_reflns_number_gt 3395
_reflns_number_total 7098
_reflns_threshold_expression 'I > 2\s(I)'
_cod_data_source_file d3dt00784g2.cif
_cod_data_source_block '[Cu2Br2(AsPh3)2(prz)]n_298K'
_cod_database_code 7713494
_shelx_shelxl_version_number 2018/3
_chemical_oxdiff_formula CHAsCuBrN
_shelx_space_group_comment
;
The symmetry employed for this shelxl refinement is uniquely defined
by the following loop, which should always be used as a source of
symmetry information in preference to the above space-group names.
They are only intended as comments.
;
_shelx_estimated_absorpt_t_max 0.580
_shelx_estimated_absorpt_t_min 0.326
_olex2_refinement_description
;
1. Fixed Uiso
 At 1.2 times of:
  All C(H) groups
 At 1.5 times of:
  All C(H,H,H) groups
2. Restrained distances
 C21A-N2A \\sim C21B-N2B
 with sigma of 0.02
 C21A-C22A \\sim C21B-C22B
 with sigma of 0.02
 N2A-C22A \\sim N2B-C22B
 with sigma of 0.04
3. Uiso/Uaniso restraints and constraints
N2B \\sim C22B \\sim C21B: within 2A with sigma of 0.04 and sigma for terminal
atoms of 0.08 within 2A
C22A \\sim C21A \\sim N2A: within 2A with sigma of 0.04 and sigma for terminal
atoms of 0.08 within 2A
4. Rigid body (RIGU) restrains
 C21B, N2B, C22B
 with sigma for 1-2 distances of 0.004 and sigma for 1-3 distances of 0.004
 C22A, C21A, N2A
 with sigma for 1-2 distances of 0.004 and sigma for 1-3 distances of 0.004
 N2B, C21B, C22B
 with sigma for 1-2 distances of 0.004 and sigma for 1-3 distances of 0.004
5. Others
 Sof(C21B)=Sof(N2B)=Sof(C22B)=Sof(H22D)=Sof(H22E)=Sof(H22F)=1-FVAR(1)
 Sof(C21A)=Sof(N2A)=Sof(C22A)=Sof(H22A)=Sof(H22B)=Sof(H22C)=FVAR(1)
6.a Aromatic/amide H refined with riding coordinates:
 C2(H2), C8(H8), C20(H20), C18(H18), C3(H3), C6(H6), C19(H19), C4(H4),
 C14(H14), C9(H9), C5(H5), C12(H12), C17(H17), C16(H16), C15(H15), C11(H11),
 C10(H10)
6.b Idealised Me refined as rotating group:
 C22A(H22A,H22B,H22C), C22B(H22D,H22E,H22F)
;
_olex2_submission_special_instructions 'No special instructions were received'
_oxdiff_exptl_absorpt_empirical_details
;
Empirical correction (ABSPACK) includes:
- Absorption correction using spherical harmonics
- Frame scaling
;
_oxdiff_exptl_absorpt_empirical_full_max 1.711
_oxdiff_exptl_absorpt_empirical_full_min 0.660

loop_
_space_group_symop_operation_xyz
'x, y, z'
'-x+1/2, y+1/2, -z+1/2'
'-x, -y, -z'
'x-1/2, -y-1/2, z-1/2'

loop_
_atom_site_label
_atom_site_type_symbol
_atom_site_fract_x
_atom_site_fract_y
_atom_site_fract_z
_atom_site_U_iso_or_equiv
_atom_site_adp_type
_atom_site_occupancy
_atom_site_site_symmetry_order
_atom_site_calc_flag
_atom_site_refinement_flags_posn
_atom_site_refinement_flags_adp
_atom_site_refinement_flags_occupancy
_atom_site_disorder_assembly
_atom_site_disorder_group
As1 As 0.39976(5) 0.49700(3) 0.25619(3) 0.03862(14) Uani 1 1 d . . . . .
Br1 Br 0.49462(6) 0.38887(3) 0.50742(4) 0.05698(17) Uani 1 1 d . . . . .
Cu1 Cu 0.36300(6) 0.49811(4) 0.42642(4) 0.05066(18) Uani 1 1 d . . . . .
N1 N 0.1487(4) 0.5007(3) 0.4725(3) 0.0517(10) Uani 1 1 d . . . . .
C13 C 0.6059(5) 0.5126(3) 0.2268(3) 0.0405(11) Uani 1 1 d . . . . .
C7 C 0.3010(5) 0.5741(3) 0.1735(3) 0.0432(11) Uani 1 1 d . . . . .
C1 C 0.3543(5) 0.4077(3) 0.1789(3) 0.0424(11) Uani 1 1 d . . . . .
C2 C 0.4440(6) 0.3776(3) 0.1092(4) 0.0529(13) Uani 1 1 d . . . . .
H2 H 0.534712 0.400508 0.099059 0.063 Uiso 1 1 calc R U . . .
C8 C 0.2579(5) 0.5616(3) 0.0752(3) 0.0506(12) Uani 1 1 d . . . . .
H8 H 0.278545 0.515812 0.045782 0.061 Uiso 1 1 calc R U . . .
C20 C 0.0717(6) 0.5636(3) 0.4775(4) 0.0535(13) Uani 1 1 d . . . . .
H20 H 0.116512 0.608931 0.462343 0.064 Uiso 1 1 calc R U . . .
C18 C 0.6487(6) 0.5609(3) 0.1543(4) 0.0547(13) Uani 1 1 d . . . . .
H18 H 0.577740 0.588406 0.117643 0.066 Uiso 1 1 calc R U . . .
C3 C 0.4046(7) 0.3160(3) 0.0553(4) 0.0605(15) Uani 1 1 d . . . . .
H3 H 0.469268 0.296945 0.010258 0.073 Uiso 1 1 calc R U . . .
C6 C 0.2171(6) 0.3716(3) 0.1902(4) 0.0545(13) Uani 1 1 d . . . . .
H6 H 0.153568 0.389865 0.236516 0.065 Uiso 1 1 calc R U . . .
C19 C 0.0753(7) 0.4363(4) 0.4950(4) 0.0625(15) Uani 1 1 d . . . . .
H19 H 0.125152 0.390681 0.491958 0.075 Uiso 1 1 calc R U . . .
C4 C 0.2693(7) 0.2813(3) 0.0664(4) 0.0625(16) Uani 1 1 d . . . . .
H4 H 0.242132 0.239272 0.028840 0.075 Uiso 1 1 calc R U . . .
C14 C 0.7124(5) 0.4715(4) 0.2802(4) 0.0579(14) Uani 1 1 d . . . . .
H14 H 0.684271 0.438622 0.329087 0.069 Uiso 1 1 calc R U . . .
C9 C 0.1845(6) 0.6171(4) 0.0212(4) 0.0622(15) Uani 1 1 d . . . . .
H9 H 0.156320 0.608440 -0.044609 0.075 Uiso 1 1 calc R U . . .
C5 C 0.1750(6) 0.3099(3) 0.1342(4) 0.0619(15) Uani 1 1 d . . . . .
H5 H 0.083130 0.287517 0.142042 0.074 Uiso 1 1 calc R U . . .
C12 C 0.2695(7) 0.6399(3) 0.2160(5) 0.0669(16) Uani 1 1 d . . . . .
H12 H 0.295567 0.647735 0.282352 0.080 Uiso 1 1 calc R U . . .
C17 C 0.7983(6) 0.5684(4) 0.1361(4) 0.0684(17) Uani 1 1 d . . . . .
H17 H 0.826946 0.601356 0.087462 0.082 Uiso 1 1 calc R U . . .
C16 C 0.9031(6) 0.5280(4) 0.1885(4) 0.0690(17) Uani 1 1 d . . . . .
H16 H 1.002854 0.533266 0.175437 0.083 Uiso 1 1 calc R U . . .
C15 C 0.8618(6) 0.4793(4) 0.2608(4) 0.0709(18) Uani 1 1 d . . . . .
H15 H 0.933465 0.451643 0.296724 0.085 Uiso 1 1 calc R U . . .
C11 C 0.1969(8) 0.6972(4) 0.1604(6) 0.089(2) Uani 1 1 d . . . . .
H11 H 0.178750 0.743487 0.189150 0.107 Uiso 1 1 calc R U . . .
C10 C 0.1528(7) 0.6843(4) 0.0627(5) 0.0743(18) Uani 1 1 d . . . . .
H10 H 0.102026 0.721134 0.026006 0.089 Uiso 1 1 calc R U . . .
C21A C 0.830(3) 0.2585(15) 0.2781(19) 0.119(7) Uani 0.74(3) 1 d D U P A 1
N2A N 0.892(3) 0.2921(17) 0.341(2) 0.153(9) Uani 0.74(3) 1 d D U P A 1
C22A C 0.736(2) 0.2240(14) 0.2028(15) 0.151(8) Uani 0.74(3) 1 d D U P A 1
H22A H 0.749159 0.249018 0.141127 0.227 Uiso 0.74(3) 1 calc R U P A 1
H22B H 0.634493 0.228028 0.219645 0.227 Uiso 0.74(3) 1 calc R U P A 1
H22C H 0.762555 0.171982 0.196935 0.227 Uiso 0.74(3) 1 calc R U P A 1
C21B C 0.822(5) 0.279(3) 0.305(5) 0.086(18) Uani 0.26(3) 1 d D U P A 2
N2B N 0.941(4) 0.291(3) 0.338(4) 0.081(11) Uani 0.26(3) 1 d D U P A 2
C22B C 0.672(6) 0.260(3) 0.273(7) 0.16(3) Uani 0.26(3) 1 d D U P A 2
H22D H 0.673547 0.222650 0.222051 0.247 Uiso 0.26(3) 1 calc R U P A 2
H22E H 0.622461 0.304297 0.247580 0.247 Uiso 0.26(3) 1 calc R U P A 2
H22F H 0.621099 0.240900 0.327696 0.247 Uiso 0.26(3) 1 calc R U P A 2

loop_
_atom_site_aniso_label
_atom_site_aniso_U_11
_atom_site_aniso_U_22
_atom_site_aniso_U_33
_atom_site_aniso_U_23
_atom_site_aniso_U_13
_atom_site_aniso_U_12
As1 0.0279(2) 0.0511(3) 0.0369(2) 0.0001(2) 0.00162(15) 0.0007(2)
Br1 0.0563(3) 0.0488(3) 0.0647(3) 0.0008(3) -0.0081(2) 0.0026(3)
Cu1 0.0368(3) 0.0724(5) 0.0432(3) 0.0000(3) 0.0056(2) 0.0036(3)
N1 0.035(2) 0.074(3) 0.047(2) -0.003(2) 0.0043(16) 0.001(2)
C13 0.028(2) 0.055(3) 0.039(2) -0.005(2) -0.0011(16) 0.000(2)
C7 0.027(2) 0.057(3) 0.045(2) 0.000(2) 0.0006(18) -0.001(2)
C1 0.035(2) 0.045(3) 0.047(2) 0.004(2) -0.0025(19) 0.001(2)
C2 0.041(3) 0.064(4) 0.054(3) -0.004(3) 0.006(2) -0.005(3)
C8 0.046(3) 0.061(3) 0.045(3) 0.003(2) 0.004(2) 0.004(3)
C20 0.037(3) 0.051(3) 0.074(4) 0.001(3) 0.012(2) -0.003(3)
C18 0.037(3) 0.065(4) 0.063(3) 0.010(3) 0.006(2) 0.000(3)
C3 0.065(4) 0.062(4) 0.054(3) -0.009(3) 0.002(3) 0.001(3)
C6 0.042(3) 0.060(3) 0.062(3) 0.000(3) 0.005(2) 0.003(3)
C19 0.054(4) 0.067(4) 0.068(4) 0.001(3) 0.012(3) 0.008(3)
C4 0.077(4) 0.047(3) 0.062(3) 0.001(3) -0.019(3) 0.000(3)
C14 0.034(3) 0.092(4) 0.048(3) 0.011(3) 0.000(2) 0.002(3)
C9 0.055(3) 0.082(4) 0.049(3) 0.008(3) -0.003(2) 0.002(3)
C5 0.047(3) 0.058(4) 0.079(4) 0.010(3) -0.012(3) -0.017(3)
C12 0.062(4) 0.064(4) 0.072(4) -0.011(3) -0.019(3) 0.004(3)
C17 0.047(3) 0.084(5) 0.074(4) 0.016(3) 0.011(3) -0.018(3)
C16 0.029(3) 0.112(5) 0.066(4) -0.003(3) 0.009(2) -0.012(3)
C15 0.034(3) 0.117(6) 0.061(4) 0.001(3) -0.004(2) 0.012(3)
C11 0.104(6) 0.048(4) 0.109(6) -0.011(3) -0.041(4) 0.015(4)
C10 0.068(4) 0.062(4) 0.090(5) 0.012(3) -0.022(3) 0.009(3)
C21A 0.147(16) 0.100(17) 0.113(12) 0.030(9) 0.050(9) 0.039(10)
N2A 0.17(2) 0.164(18) 0.129(13) 0.006(10) 0.048(14) 0.020(15)
C22A 0.107(11) 0.209(19) 0.137(13) 0.059(12) -0.006(9) 0.034(12)
C21B 0.092(17) 0.04(2) 0.13(4) 0.05(2) -0.01(2) 0.006(16)
N2B 0.079(15) 0.08(2) 0.09(2) 0.027(15) 0.020(14) 0.009(14)
C22B 0.11(3) 0.12(3) 0.25(6) 0.00(4) -0.05(3) -0.01(2)

loop_
_atom_type_symbol
_atom_type_description
_atom_type_scat_dispersion_real
_atom_type_scat_dispersion_imag
_atom_type_scat_source
C C 0.0033 0.0016 'International Tables Vol C Tables 4.2.6.8 and 6.1.1.4'
H H 0.0000 0.0000 'International Tables Vol C Tables 4.2.6.8 and 6.1.1.4'
As As 0.0499 2.0058 'International Tables Vol C Tables 4.2.6.8 and 6.1.1.4'
Br Br -0.2901 2.4595 'International Tables Vol C Tables 4.2.6.8 and 6.1.1.4'
Cu Cu 0.3201 1.2651 'International Tables Vol C Tables 4.2.6.8 and 6.1.1.4'
N N 0.0061 0.0033 'International Tables Vol C Tables 4.2.6.8 and 6.1.1.4'

loop_
_exptl_crystal_face_index_h
_exptl_crystal_face_index_k
_exptl_crystal_face_index_l
_exptl_crystal_face_perp_dist
-2 1 0 0.1283
-1 0 2 0.0927
1 0 -2 0.0721
0 -1 -2 0.1139
0 1 2 0.1648
0 1 0 0.1284
1 0 1 0.1602
-1 0 -1 0.1277
1 1 -1 0.0830
-1 -1 1 0.0569
1 -1 -1 0.0735
-1 1 1 0.0964
0 -2 -1 0.0847
0 2 1 0.1499
0 -2 1 0.1084
0 2 -1 0.1319
1 2 0 0.1108

loop_
_geom_angle_atom_site_label_1
_geom_angle_atom_site_label_2
_geom_angle_atom_site_label_3
_geom_angle
_geom_angle_site_symmetry_1
_geom_angle_site_symmetry_3
_geom_angle_publ_flag
C13 As1 Cu1 112.66(13) . . ?
C13 As1 C7 101.18(19) . . ?
C7 As1 Cu1 118.37(14) . . ?
C1 As1 Cu1 120.23(14) . . ?
C1 As1 C13 100.61(19) . . ?
C1 As1 C7 100.7(2) . . ?
Cu1 Br1 Cu1 76.07(3) . 3_666 ?
As1 Cu1 Br1 109.78(3) . . ?
As1 Cu1 Br1 105.19(3) . 3_666 ?
Br1 Cu1 Br1 103.93(3) . 3_666 ?
N1 Cu1 As1 118.66(11) . . ?
N1 Cu1 Br1 108.33(14) . . ?
N1 Cu1 Br1 109.96(13) . 3_666 ?
C20 N1 Cu1 122.6(4) . . ?
C20 N1 C19 115.9(4) . . ?
C19 N1 Cu1 121.5(4) . . ?
C18 C13 As1 122.9(4) . . ?
C18 C13 C14 119.5(4) . . ?
C14 C13 As1 117.6(4) . . ?
C8 C7 As1 122.4(4) . . ?
C12 C7 As1 117.7(4) . . ?
C12 C7 C8 119.9(5) . . ?
C2 C1 As1 125.0(4) . . ?
C2 C1 C6 116.5(5) . . ?
C6 C1 As1 118.5(4) . . ?
C3 C2 C1 122.4(5) . . ?
C9 C8 C7 119.9(5) . . ?
N1 C20 C19 121.6(5) . 3_566 ?
C13 C18 C17 119.8(5) . . ?
C2 C3 C4 120.7(6) . . ?
C5 C6 C1 121.4(5) . . ?
N1 C19 C20 122.5(5) . 3_566 ?
C5 C4 C3 118.9(5) . . ?
C13 C14 C15 120.1(5) . . ?
C10 C9 C8 121.0(5) . . ?
C6 C5 C4 120.1(5) . . ?
C7 C12 C11 120.1(6) . . ?
C16 C17 C18 120.7(5) . . ?
C17 C16 C15 120.0(5) . . ?
C16 C15 C14 119.8(5) . . ?
C10 C11 C12 119.8(6) . . ?
C9 C10 C11 119.2(6) . . ?
N2A C21A C22A 172(3) . . ?
N2B C21B C22B 174(6) . . ?

loop_
_geom_bond_atom_site_label_1
_geom_bond_atom_site_label_2
_geom_bond_distance
_geom_bond_site_symmetry_2
_geom_bond_publ_flag
As1 Cu1 2.3528(7) . ?
As1 C13 1.940(4) . ?
As1 C7 1.958(5) . ?
As1 C1 1.937(5) . ?
Br1 Cu1 2.5256(9) 3_666 ?
Br1 Cu1 2.5023(8) . ?
Cu1 N1 2.061(4) . ?
N1 C20 1.320(6) . ?
N1 C19 1.365(7) . ?
C13 C18 1.377(7) . ?
C13 C14 1.382(7) . ?
C7 C8 1.390(6) . ?
C7 C12 1.342(8) . ?
C1 C2 1.383(7) . ?
C1 C6 1.408(7) . ?
C2 C3 1.356(7) . ?
C8 C9 1.378(7) . ?
C20 C19 1.394(7) 3_566 ?
C18 C17 1.389(7) . ?
C3 C4 1.383(8) . ?
C6 C5 1.378(8) . ?
C4 C5 1.382(8) . ?
C14 C15 1.392(7) . ?
C9 C10 1.357(8) . ?
C12 C11 1.409(8) . ?
C17 C16 1.359(8) . ?
C16 C15 1.375(9) . ?
C11 C10 1.385(9) . ?
C21A N2A 1.16(2) . ?
C21A C22A 1.431(19) . ?
C21B N2B 1.16(3) . ?
C21B C22B 1.43(2) . ?

loop_
_exptl_oxdiff_crystal_face_indexfrac_h
_exptl_oxdiff_crystal_face_indexfrac_k
_exptl_oxdiff_crystal_face_indexfrac_l
_exptl_oxdiff_crystal_face_x
_exptl_oxdiff_crystal_face_y
_exptl_oxdiff_crystal_face_z
-1.9985 1.0051 0.0011 0.1115 0.0691 0.0958
-1.0002 0.0016 1.9988 0.0810 0.0905 -0.0389
1.0002 -0.0016 -1.9988 -0.0810 -0.0905 0.0389
0.0006 -0.9991 -1.9989 0.0055 -0.0969 0.0557
-0.0006 0.9991 1.9989 -0.0055 0.0969 -0.0557
0.0002 1.0000 0.0004 -0.0205 0.0273 0.0207
0.9990 -0.0030 0.9989 -0.0585 0.0139 -0.0757
-0.9990 0.0030 -0.9989 0.0585 -0.0139 0.0757
1.0000 0.9980 -0.9991 -0.0939 -0.0284 0.0214
-1.0000 -0.9980 0.9991 0.0939 0.0284 -0.0214
0.9995 -1.0021 -1.0000 -0.0530 -0.0830 -0.0200
-0.9995 1.0021 1.0000 0.0530 0.0830 0.0200
-0.0001 -1.9996 -1.0000 0.0334 -0.0894 -0.0032
0.0001 1.9996 1.0000 -0.0334 0.0894 0.0032
-0.0009 -2.0006 0.9984 0.0484 -0.0198 -0.0796
0.0009 2.0006 -0.9984 -0.0484 0.0198 0.0796
0.9999 1.9975 0.0005 -0.1069 0.0337 0.0038
